data_4309316
loop_
_publ_author_name
'Jacqueline M. Veauthier'
'Eric J. Schelter'
'Christopher J. Kuehl'
'Aurora E. Clark'
'Brian L. Scott'
'David E. Morris'
'Richard L. Martin'
'J. D. Thompson'
'Jaqueline L. Kiplinger'
'Kevin D. John'

_publ_contact_author
;
Kevin D. John
MS J582
Los Alamos National Laboratory
Los Alamos, New Mexico  87545
;
_publ_contact_author_email kjohn@lanl.gov
_publ_section_title
;
Ligand Substituent Effect Observed for Ytterbocene
4'-Cyano-2,2':6',2''-terpyridine
;
_journal_name_full 'Inorganic Chemistry'
_journal_page_first 5911
_journal_page_last 5920
_journal_paper_doi 10.1021/ic050148p
_journal_volume 44
_journal_year 2005
_chemical_formula_sum 'C37 H42 Cl2 I N4 Yb'
_chemical_formula_weight 913.59
_chemical_name_systematic
; 
 ? 
;
_space_group_IT_number 2
_symmetry_cell_setting triclinic
_symmetry_space_group_name_Hall '-P 1'
_symmetry_space_group_name_H-M 'P -1'
_atom_sites_solution_hydrogens geom
_atom_sites_solution_primary direct
_atom_sites_solution_secondary difmap
_audit_creation_method SHELXL-97
_cell_angle_alpha 80.713(3)
_cell_angle_beta 79.361(3)
_cell_angle_gamma 75.470(3)
_cell_formula_units_Z 2
_cell_length_a 8.5216(16)
_cell_length_b 10.743(2)
_cell_length_c 21.294(4)
_cell_measurement_temperature 120(2)
_cell_volume 1841.0(6)
_computing_cell_refinement 'SAINT+, v. 7.06 (Bruker AXS, 2001)'
_computing_data_collection 'APEX II, v. 1.08 (Bruker AXS, 2003)'
_computing_data_reduction 'SAINT+, v. 7.06 (Bruker AXS, 2001)'
_computing_molecular_graphics 'SHELXTL, v. 6.10, (Bruker AXS, 2000)'
_computing_publication_material 'SHELXTL, v. 6.10, (Bruker AXS, 2000)'
_computing_structure_refinement 'SHELXL-97 (Sheldrick, 1997)'
_computing_structure_solution 'SHELXS-97 (Sheldrick, 1990)'
_diffrn_ambient_temperature 120(2)
_diffrn_measured_fraction_theta_full 0.966
_diffrn_measured_fraction_theta_max 0.966
_diffrn_measurement_device_type 'Bruker SMART APEXII CCD'
_diffrn_measurement_method '\w scans'
_diffrn_radiation_monochromator graphite
_diffrn_radiation_source 'fine-focus sealed tube'
_diffrn_radiation_type MoK\a
_diffrn_radiation_wavelength 0.71073
_diffrn_reflns_av_R_equivalents 0.0413
_diffrn_reflns_av_sigmaI/netI 0.0688
_diffrn_reflns_limit_h_max 10
_diffrn_reflns_limit_h_min -10
_diffrn_reflns_limit_k_max 12
_diffrn_reflns_limit_k_min -10
_diffrn_reflns_limit_l_max 25
_diffrn_reflns_limit_l_min -25
_diffrn_reflns_number 12344
_diffrn_reflns_theta_full 25.35
_diffrn_reflns_theta_max 25.35
_diffrn_reflns_theta_min 1.96
_diffrn_standards_decay_% '< 2'
_diffrn_standards_interval_count 0
_diffrn_standards_interval_time 0
_exptl_absorpt_coefficient_mu 3.554
_exptl_absorpt_correction_T_max 0.87
_exptl_absorpt_correction_T_min 0.37
_exptl_absorpt_correction_type multi-scan
_exptl_absorpt_process_details 'SADABS 2.03 (Sheldrick, 2001)'
_exptl_crystal_colour red
_exptl_crystal_density_diffrn 1.648
_exptl_crystal_density_method 'not measured'
_exptl_crystal_description 'rectangular plate'
_exptl_crystal_F_000 898
_exptl_crystal_size_max 0.28
_exptl_crystal_size_mid 0.22
_exptl_crystal_size_min 0.04
_refine_diff_density_max 7.023
_refine_diff_density_min -2.881
_refine_diff_density_rms 0.381
_refine_ls_extinction_method none
_refine_ls_goodness_of_fit_ref 1.051
_refine_ls_hydrogen_treatment mixed
_refine_ls_matrix_type full
_refine_ls_number_parameters 353
_refine_ls_number_reflns 6526
_refine_ls_number_restraints 6
_refine_ls_restrained_S_all 1.052
_refine_ls_R_factor_all 0.0939
_refine_ls_R_factor_gt 0.0827
_refine_ls_shift/su_max 0.039
_refine_ls_shift/su_mean 0.007
_refine_ls_structure_factor_coef Fsqd
_refine_ls_weighting_details 'calc w=1/[\s^2^(Fo^2^)+(0.1696P)^2^+15.9938P] where P=(Fo^2^+2Fc^2^)/3'
_refine_ls_weighting_scheme calc
_refine_ls_wR_factor_gt 0.2287
_refine_ls_wR_factor_ref 0.2376
_reflns_number_gt 5472
_reflns_number_total 6526
_reflns_threshold_expression >2sigma(I)
_cod_data_source_file ic050148psi20050131_031008.cif
_cod_data_source_block apx017
_cod_depositor_comments
;
The following automatic conversions were performed:
'_symmetry_cell_setting' value 'Triclinic' changed to 'triclinic'
according to '/home/saulius/struct/CIF-dictionaries/cif_core.dic'
dictionary named 'cif_core.dic' version 2.4.1 from
2010-06-29.

'_exptl_absorpt_correction_type' value 'multiscan' changed to
'multi-scan' according to
'/home/saulius/struct/CIF-dictionaries/cif_core.dic' dictionary named
'cif_core.dic' version 2.4.1 from 2010-06-29.

Automatic conversion script
Id: cif_fix_enum 1527 2010-12-29 10:47:43Z saulius 
;
_cod_database_code 4309316

loop_
_symmetry_equiv_pos_as_xyz
'x, y, z'
'-x, -y, -z'

loop_
_atom_site_label
_atom_site_type_symbol
_atom_site_fract_x
_atom_site_fract_y
_atom_site_fract_z
_atom_site_U_iso_or_equiv
_atom_site_adp_type
_atom_site_occupancy
_atom_site_symmetry_multiplicity
_atom_site_calc_flag
_atom_site_refinement_flags
_atom_site_disorder_assembly
_atom_site_disorder_group
Yb1 Yb 0.836131(15) 0.252951(13) 0.296381(6) 0.01718(4) Uani 1 1 d . . .
I1 I 1.12762(3) 0.23835(3) 0.198450(13) 0.03595(8) Uani 1 1 d . . .
N1 N 0.6797(4) 0.3100(3) 0.21065(14) 0.0271(9) Uani 1 1 d . . .
N2 N 0.3366(3) 0.4149(3) 0.01419(13) 0.0202(8) Uani 1 1 d . . .
N3 N 0.1394(4) 0.6979(3) 0.09389(15) 0.0280(9) Uani 1 1 d . . .
N4 N 0.6104(3) 0.1122(3) -0.02639(14) 0.0241(9) Uani 1 1 d . . .
C1 C 0.9268(4) 0.4406(4) 0.33251(18) 0.0258(3) Uani 1 1 d . . .
C2 C 0.8252(4) 0.3987(4) 0.38709(18) 0.0258(3) Uani 1 1 d . . .
C3 C 0.6582(4) 0.4279(4) 0.37176(18) 0.0258(3) Uani 1 1 d . . .
C4 C 0.6641(4) 0.4909(4) 0.30781(18) 0.0258(3) Uani 1 1 d . . .
C5 C 0.8312(4) 0.4907(4) 0.28638(18) 0.0258(3) Uani 1 1 d . . .
C6 C 1.1031(4) 0.4429(4) 0.32983(18) 0.0258(3) Uani 1 1 d . . .
H6A H 1.1396 0.4009 0.3696 0.039 Uiso 1 1 calc R . .
H6B H 1.1141 0.5310 0.3232 0.039 Uiso 1 1 calc R . .
H6C H 1.1684 0.3981 0.2949 0.039 Uiso 1 1 calc R . .
C7 C 0.8728(4) 0.3455(4) 0.45280(17) 0.0258(3) Uani 1 1 d . . .
H7A H 0.7794 0.3250 0.4815 0.039 Uiso 1 1 calc R . .
H7B H 0.9105 0.4092 0.4692 0.039 Uiso 1 1 calc R . .
H7C H 0.9589 0.2686 0.4494 0.039 Uiso 1 1 calc R . .
C8 C 0.5064(4) 0.4174(4) 0.41741(18) 0.0258(3) Uani 1 1 d . . .
H8A H 0.5349 0.3703 0.4576 0.039 Uiso 1 1 calc R . .
H8B H 0.4437 0.3726 0.3997 0.039 Uiso 1 1 calc R . .
H8C H 0.4423 0.5026 0.4245 0.039 Uiso 1 1 calc R . .
C9 C 0.5138(4) 0.5512(4) 0.27668(18) 0.0258(3) Uani 1 1 d . . .
H9A H 0.4191 0.5313 0.3047 0.039 Uiso 1 1 calc R . .
H9B H 0.5250 0.5174 0.2366 0.039 Uiso 1 1 calc R . .
H9C H 0.5015 0.6434 0.2688 0.039 Uiso 1 1 calc R . .
C10 C 0.8812(4) 0.5743(4) 0.21916(17) 0.0258(3) Uani 1 1 d . . .
H10A H 0.7912 0.5972 0.1950 0.039 Uiso 1 1 calc R . .
H10B H 0.9752 0.5239 0.1949 0.039 Uiso 1 1 calc R . .
H10C H 0.9068 0.6516 0.2274 0.039 Uiso 1 1 calc R . .
C11 C 0.9223(6) -0.0023(4) 0.29922(17) 0.0351(12) Uani 1 1 d . . .
C12 C 0.9122(4) 0.0247(3) 0.36316(17) 0.0198(9) Uani 1 1 d . . .
C13 C 0.7450(4) 0.0776(3) 0.38588(17) 0.0220(9) Uani 1 1 d . . .
C14 C 0.6569(4) 0.0865(3) 0.33391(19) 0.0295(10) Uani 1 1 d . . .
C15 C 0.7710(5) 0.0362(3) 0.28274(17) 0.0314(10) Uani 1 1 d U . .
C16 C 1.0752(5) -0.0795(4) 0.2608(2) 0.0373(13) Uani 1 1 d . . .
H16A H 1.1670 -0.0931 0.2833 0.056 Uiso 1 1 calc R . .
H16B H 1.0978 -0.0322 0.2191 0.056 Uiso 1 1 calc R . .
H16C H 1.0569 -0.1617 0.2557 0.056 Uiso 1 1 calc R . .
C17 C 1.0512(4) -0.0112(4) 0.40344(19) 0.0312(10) Uani 1 1 d . . .
H17A H 1.0113 0.0183 0.4449 0.047 Uiso 1 1 calc R . .
H17B H 1.1386 0.0291 0.3821 0.047 Uiso 1 1 calc R . .
H17C H 1.0912 -0.1035 0.4087 0.047 Uiso 1 1 calc R . .
C18 C 0.6739(5) 0.0906(4) 0.45514(18) 0.0333(12) Uani 1 1 d . . .
H18A H 0.7609 0.0809 0.4797 0.050 Uiso 1 1 calc R . .
H18B H 0.6138 0.0248 0.4717 0.050 Uiso 1 1 calc R . .
H18C H 0.6016 0.1745 0.4583 0.050 Uiso 1 1 calc R . .
C19 C 0.4734(4) 0.1293(4) 0.3373(2) 0.0357(12) Uani 1 1 d . . .
H19A H 0.4440 0.1265 0.2962 0.054 Uiso 1 1 calc R . .
H19B H 0.4373 0.2161 0.3484 0.054 Uiso 1 1 calc R . .
H19C H 0.4221 0.0724 0.3695 0.054 Uiso 1 1 calc R . .
C20 C 0.7241(6) 0.0121(4) 0.21941(19) 0.0410(13) Uani 1 1 d . . .
H20A H 0.6093 0.0480 0.2187 0.062 Uiso 1 1 calc R . .
H20B H 0.7478 -0.0794 0.2170 0.062 Uiso 1 1 calc R . .
H20C H 0.7864 0.0527 0.1833 0.062 Uiso 1 1 calc R . .
C21 C 0.6029(4) 0.3322(3) 0.16987(16) 0.0217(9) Uani 1 1 d . . .
C22 C 0.5110(4) 0.3602(3) 0.11721(17) 0.0230(9) Uani 1 1 d . . .
C23 C 0.3866(4) 0.4725(3) 0.11278(16) 0.0231(9) Uani 1 1 d . . .
H23 H 0.3609 0.5295 0.1436 0.028 Uiso 1 1 calc R . .
C24 C 0.3010(4) 0.4961(3) 0.05949(16) 0.0223(9) Uani 1 1 d . . .
C25 C 0.4560(4) 0.3083(3) 0.01964(15) 0.0170(9) Uani 1 1 d . . .
C26 C 0.5467(4) 0.2752(3) 0.07163(16) 0.0225(9) Uani 1 1 d . . .
H26 H 0.6274 0.1991 0.0750 0.027 Uiso 1 1 calc R . .
C27 C 0.1679(4) 0.6151(3) 0.05065(16) 0.0219(9) Uani 1 1 d . . .
C28 C 0.0902(4) 0.6393(4) -0.00436(17) 0.0268(10) Uani 1 1 d . . .
H28 H 0.1162 0.5804 -0.0343 0.032 Uiso 1 1 calc R . .
C29 C -0.0263(5) 0.7539(4) -0.01221(19) 0.0320(11) Uani 1 1 d . . .
H29 H -0.0826 0.7719 -0.0473 0.038 Uiso 1 1 calc R . .
C30 C -0.0594(5) 0.8418(4) 0.0319(2) 0.0330(12) Uani 1 1 d . . .
H30 H -0.1361 0.9201 0.0273 0.040 Uiso 1 1 calc R . .
C31 C 0.0286(5) 0.8066(4) 0.08383(18) 0.0281(11) Uani 1 1 d . . .
H31 H 0.0072 0.8649 0.1139 0.034 Uiso 1 1 calc R . .
C32 C 0.4948(4) 0.2233(3) -0.03259(16) 0.0193(9) Uani 1 1 d . . .
C33 C 0.4141(4) 0.2596(3) -0.08725(16) 0.0233(10) Uani 1 1 d . . .
H33 H 0.3325 0.3354 -0.0901 0.028 Uiso 1 1 calc R . .
C34 C 0.4556(4) 0.1839(4) -0.13570(17) 0.0264(10) Uani 1 1 d . . .
H34 H 0.4054 0.2087 -0.1724 0.032 Uiso 1 1 calc R . .
C35 C 0.5733(4) 0.0694(4) -0.12982(18) 0.0261(10) Uani 1 1 d . . .
H35 H 0.6027 0.0144 -0.1617 0.031 Uiso 1 1 calc R . .
C36 C 0.6456(5) 0.0400(4) -0.07467(19) 0.0297(11) Uani 1 1 d . . .
H36 H 0.7256 -0.0366 -0.0709 0.036 Uiso 1 1 calc R . .
C37 C 0.7228(4) 0.7477(4) 0.38293(18) 0.0273(11) Uani 1 1 d . . .
H37A H 0.7627 0.6727 0.3596 0.033 Uiso 1 1 calc R . .
H37B H 0.7625 0.8195 0.3569 0.033 Uiso 1 1 calc R . .
Cl1 Cl 0.50353(11) 0.78720(10) 0.39493(5) 0.0362(3) Uani 1 1 d . . .
Cl2 Cl 0.80076(13) 0.71419(10) 0.45598(5) 0.0408(3) Uani 1 1 d . . .

loop_
_atom_site_aniso_label
_atom_site_aniso_U_11
_atom_site_aniso_U_22
_atom_site_aniso_U_33
_atom_site_aniso_U_23
_atom_site_aniso_U_13
_atom_site_aniso_U_12
Yb1 0.01187(6) 0.01745(6) 0.02328(6) -0.00041(5) -0.00534(5) -0.00464(5)
I1 0.02848(11) 0.03239(13) 0.04353(14) -0.00763(11) 0.00776(11) -0.00827(10)
N1 0.0276(14) 0.0266(15) 0.0279(14) -0.0003(12) -0.0118(11) -0.0039(12)
N2 0.0119(11) 0.0237(14) 0.0261(13) -0.0022(11) -0.0056(10) -0.0046(10)
N3 0.0212(14) 0.0300(15) 0.0309(15) -0.0035(13) 0.0038(12) -0.0080(12)
N4 0.0142(12) 0.0221(14) 0.0334(15) -0.0052(12) -0.0043(11) 0.0021(11)
C1 0.0172(5) 0.0235(5) 0.0377(6) -0.0068(4) -0.0059(4) -0.0031(4)
C2 0.0172(5) 0.0235(5) 0.0377(6) -0.0068(4) -0.0059(4) -0.0031(4)
C3 0.0172(5) 0.0235(5) 0.0377(6) -0.0068(4) -0.0059(4) -0.0031(4)
C4 0.0172(5) 0.0235(5) 0.0377(6) -0.0068(4) -0.0059(4) -0.0031(4)
C5 0.0172(5) 0.0235(5) 0.0377(6) -0.0068(4) -0.0059(4) -0.0031(4)
C6 0.0172(5) 0.0235(5) 0.0377(6) -0.0068(4) -0.0059(4) -0.0031(4)
C7 0.0172(5) 0.0235(5) 0.0377(6) -0.0068(4) -0.0059(4) -0.0031(4)
C8 0.0172(5) 0.0235(5) 0.0377(6) -0.0068(4) -0.0059(4) -0.0031(4)
C9 0.0172(5) 0.0235(5) 0.0377(6) -0.0068(4) -0.0059(4) -0.0031(4)
C10 0.0172(5) 0.0235(5) 0.0377(6) -0.0068(4) -0.0059(4) -0.0031(4)
C11 0.062(2) 0.0247(17) 0.0187(16) -0.0066(13) 0.0097(17) -0.0197(16)
C12 0.0127(13) 0.0113(14) 0.0350(16) -0.0028(13) -0.0066(12) 0.0005(11)
C13 0.0197(14) 0.0145(15) 0.0315(17) 0.0022(13) -0.0074(13) -0.0037(12)
C14 0.0285(16) 0.0134(15) 0.051(2) 0.0047(15) -0.0205(14) -0.0069(13)
C15 0.0498(19) 0.0103(14) 0.0216(15) 0.0035(12) 0.0160(14) -0.0027(14)
C16 0.029(2) 0.0146(18) 0.055(2) -0.0097(17) 0.0094(19) 0.0107(16)
C17 0.0247(14) 0.0214(17) 0.054(2) 0.0046(15) -0.0275(13) -0.0066(13)
C18 0.0297(18) 0.032(2) 0.0338(19) 0.0043(16) -0.0002(16) -0.0078(16)
C19 0.0156(15) 0.0226(19) 0.065(3) 0.0006(18) -0.0066(17) -0.0010(14)
C20 0.061(2) 0.0217(19) 0.045(2) -0.0016(16) -0.0272(17) -0.0048(18)
C21 0.0261(15) 0.0141(15) 0.0249(15) 0.0044(13) -0.0098(13) -0.0046(13)
C22 0.0219(14) 0.0150(14) 0.0358(17) 0.0047(13) -0.0108(13) -0.0114(11)
C23 0.0225(14) 0.0264(16) 0.0247(15) -0.0014(13) -0.0036(13) -0.0141(12)
C24 0.0208(14) 0.0236(16) 0.0267(15) 0.0000(13) -0.0080(12) -0.0116(12)
C25 0.0217(14) 0.0133(14) 0.0157(14) 0.0049(12) -0.0035(12) -0.0068(12)
C26 0.0194(14) 0.0244(16) 0.0270(16) 0.0064(13) -0.0084(12) -0.0135(12)
C27 0.0147(13) 0.0255(16) 0.0276(16) 0.0040(14) -0.0043(12) -0.0120(12)
C28 0.0138(14) 0.0343(19) 0.0332(17) -0.0083(15) -0.0039(13) -0.0042(13)
C29 0.0254(17) 0.0285(19) 0.0395(19) -0.0002(16) -0.0125(15) 0.0018(16)
C30 0.0205(16) 0.0178(17) 0.058(2) -0.0007(17) -0.0062(16) -0.0022(14)
C31 0.0302(17) 0.0221(17) 0.0324(17) -0.0040(14) -0.0065(14) -0.0049(14)
C32 0.0130(14) 0.0130(14) 0.0290(16) 0.0003(13) -0.0016(12) -0.0005(12)
C33 0.0205(14) 0.0225(16) 0.0293(16) -0.0003(13) -0.0071(13) -0.0090(12)
C34 0.0211(15) 0.0349(19) 0.0246(16) 0.0043(14) -0.0125(12) -0.0073(14)
C35 0.0206(15) 0.0262(17) 0.0301(17) -0.0006(14) 0.0006(14) -0.0075(13)
C36 0.0222(16) 0.0182(17) 0.044(2) -0.0014(16) -0.0098(15) 0.0057(14)
C37 0.0207(16) 0.0270(18) 0.0312(18) -0.0036(15) 0.0024(14) -0.0041(14)
Cl1 0.0254(4) 0.0378(5) 0.0473(5) -0.0074(4) -0.0074(4) -0.0079(4)
Cl2 0.0442(5) 0.0355(5) 0.0471(5) 0.0014(4) -0.0206(4) -0.0115(4)

loop_
_atom_type_symbol
_atom_type_description
_atom_type_scat_dispersion_real
_atom_type_scat_dispersion_imag
_atom_type_scat_source
C C 0.0033 0.0016 'International Tables Vol C Tables 4.2.6.8 and 6.1.1.4'
H H 0.0000 0.0000 'International Tables Vol C Tables 4.2.6.8 and 6.1.1.4'
N N 0.0061 0.0033 'International Tables Vol C Tables 4.2.6.8 and 6.1.1.4'
Yb Yb -0.3850 5.5486 'International Tables Vol C Tables 4.2.6.8 and 6.1.1.4'
I I -0.4742 1.8119 'International Tables Vol C Tables 4.2.6.8 and 6.1.1.4'
Cl Cl 0.1484 0.1585 'International Tables Vol C Tables 4.2.6.8 and 6.1.1.4'

loop_
_geom_angle_atom_site_label_1
_geom_angle_atom_site_label_2
_geom_angle_atom_site_label_3
_geom_angle
_geom_angle_site_symmetry_1
_geom_angle_site_symmetry_3
_geom_angle_publ_flag
N1 Yb1 C5 85.76(12) . . ?
N1 Yb1 C14 82.76(12) . . ?
C5 Yb1 C14 143.15(11) . . ?
N1 Yb1 C15 76.34(12) . . ?
C5 Yb1 C15 161.71(13) . . ?
C14 Yb1 C15 31.41(12) . . ?
N1 Yb1 C1 116.24(11) . . ?
C5 Yb1 C1 30.53(12) . . ?
C14 Yb1 C1 143.16(12) . . ?
C15 Yb1 C1 167.30(11) . . ?
N1 Yb1 C13 114.36(12) . . ?
C5 Yb1 C13 136.86(11) . . ?
C14 Yb1 C13 31.92(13) . . ?
C15 Yb1 C13 51.71(12) . . ?
C1 Yb1 C13 117.59(12) . . ?
N1 Yb1 C12 127.12(12) . . ?
C5 Yb1 C12 146.67(12) . . ?
C14 Yb1 C12 52.08(11) . . ?
C15 Yb1 C12 50.82(12) . . ?
C1 Yb1 C12 116.52(12) . . ?
C13 Yb1 C12 31.49(10) . . ?
N1 Yb1 C4 74.18(12) . . ?
C5 Yb1 C4 31.73(11) . . ?
C14 Yb1 C4 111.52(11) . . ?
C15 Yb1 C4 135.41(13) . . ?
C1 Yb1 C4 52.28(12) . . ?
C13 Yb1 C4 114.58(10) . . ?
C12 Yb1 C4 141.76(11) . . ?
N1 Yb1 C11 100.90(13) . . ?
C5 Yb1 C11 165.48(13) . . ?
C14 Yb1 C11 51.19(12) . . ?
C15 Yb1 C11 29.68(14) . . ?
C1 Yb1 C11 140.13(13) . . ?
C13 Yb1 C11 51.68(11) . . ?
C12 Yb1 C11 31.27(11) . . ?
C4 Yb1 C11 162.71(13) . . ?
N1 Yb1 C2 126.04(11) . . ?
C5 Yb1 C2 50.50(12) . . ?
C14 Yb1 C2 112.28(12) . . ?
C15 Yb1 C2 140.51(11) . . ?
C1 Yb1 C2 30.89(11) . . ?
C13 Yb1 C2 88.96(12) . . ?
C12 Yb1 C2 98.61(11) . . ?
C4 Yb1 C2 51.91(11) . . ?
C11 Yb1 C2 129.57(11) . . ?
N1 Yb1 C3 98.21(11) . . ?
C5 Yb1 C3 51.39(11) . . ?
C14 Yb1 C3 95.87(12) . . ?
C15 Yb1 C3 127.01(12) . . ?
C1 Yb1 C3 52.33(11) . . ?
C13 Yb1 C3 86.92(11) . . ?
C12 Yb1 C3 110.87(11) . . ?
C4 Yb1 C3 31.09(11) . . ?
C11 Yb1 C3 138.54(11) . . ?
C2 Yb1 C3 32.05(11) . . ?
N1 Yb1 I1 87.11(7) . . ?
C5 Yb1 I1 85.34(8) . . ?
C14 Yb1 I1 128.64(8) . . ?
C15 Yb1 I1 97.31(8) . . ?
C1 Yb1 I1 85.60(7) . . ?
C13 Yb1 I1 130.87(7) . . ?
C12 Yb1 I1 100.01(7) . . ?
C4 Yb1 I1 113.67(8) . . ?
C11 Yb1 I1 82.16(9) . . ?
C2 Yb1 I1 114.23(8) . . ?
C3 Yb1 I1 135.46(8) . . ?
C21 N1 Yb1 177.0(3) . . ?
C25 N2 C24 119.1(3) . . ?
C31 N3 C27 116.4(3) . . ?
C36 N4 C32 116.6(3) . . ?
C5 C1 C2 106.9(3) . . ?
C5 C1 C6 127.4(3) . . ?
C2 C1 C6 125.3(3) . . ?
C5 C1 Yb1 71.5(2) . . ?
C2 C1 Yb1 76.6(2) . . ?
C6 C1 Yb1 122.9(2) . . ?
C1 C2 C3 108.0(3) . . ?
C1 C2 C7 126.7(3) . . ?
C3 C2 C7 125.0(3) . . ?
C1 C2 Yb1 72.5(2) . . ?
C3 C2 Yb1 74.1(2) . . ?
C7 C2 Yb1 124.0(2) . . ?
C4 C3 C2 106.7(3) . . ?
C4 C3 C8 125.5(3) . . ?
C2 C3 C8 126.9(3) . . ?
C4 C3 Yb1 73.6(2) . . ?
C2 C3 Yb1 73.8(2) . . ?
C8 C3 Yb1 126.7(3) . . ?
C5 C4 C3 105.1(3) . . ?
C5 C4 C9 131.4(3) . . ?
C3 C4 C9 123.2(3) . . ?
C5 C4 Yb1 69.7(2) . . ?
C3 C4 Yb1 75.4(2) . . ?
C9 C4 Yb1 123.5(3) . . ?
C1 C5 C4 113.1(3) . . ?
C1 C5 C10 126.4(3) . . ?
C4 C5 C10 119.0(3) . . ?
C1 C5 Yb1 78.0(2) . . ?
C4 C5 Yb1 78.6(2) . . ?
C10 C5 Yb1 123.2(2) . . ?
C15 C11 C12 108.1(3) . . ?
C15 C11 C16 126.7(4) . . ?
C12 C11 C16 124.6(4) . . ?
C15 C11 Yb1 73.0(2) . . ?
C12 C11 Yb1 73.3(2) . . ?
C16 C11 Yb1 126.1(3) . . ?
C13 C12 C11 107.6(3) . . ?
C13 C12 C17 125.5(3) . . ?
C11 C12 C17 126.5(3) . . ?
C13 C12 Yb1 73.82(18) . . ?
C11 C12 Yb1 75.4(2) . . ?
C17 C12 Yb1 122.2(2) . . ?
C12 C13 C14 106.6(3) . . ?
C12 C13 C18 125.0(3) . . ?
C14 C13 C18 126.9(3) . . ?
C12 C13 Yb1 74.69(19) . . ?
C14 C13 Yb1 72.7(2) . . ?
C18 C13 Yb1 128.6(3) . . ?
C15 C14 C13 106.9(3) . . ?
C15 C14 C19 127.5(4) . . ?
C13 C14 C19 125.3(3) . . ?
C15 C14 Yb1 75.2(2) . . ?
C13 C14 Yb1 75.4(2) . . ?
C19 C14 Yb1 120.0(2) . . ?
C11 C15 C14 110.7(4) . . ?
C11 C15 C20 124.9(3) . . ?
C14 C15 C20 123.9(4) . . ?
C11 C15 Yb1 77.3(3) . . ?
C14 C15 Yb1 73.4(2) . . ?
C20 C15 Yb1 122.5(2) . . ?
N1 C21 C22 178.2(4) . . ?
C26 C22 C23 120.8(3) . . ?
C26 C22 C21 119.5(3) . . ?
C23 C22 C21 119.7(3) . . ?
C22 C23 C24 117.4(3) . . ?
N2 C24 C23 122.2(3) . . ?
N2 C24 C27 117.0(3) . . ?
C23 C24 C27 120.7(3) . . ?
N2 C25 C26 122.8(3) . . ?
N2 C25 C32 117.3(3) . . ?
C26 C25 C32 119.9(3) . . ?
C22 C26 C25 117.6(3) . . ?
N3 C27 C28 123.7(3) . . ?
N3 C27 C24 116.5(3) . . ?
C28 C27 C24 119.5(3) . . ?
C29 C28 C27 117.5(4) . . ?
C30 C29 C28 120.2(4) . . ?
C29 C30 C31 116.3(3) . . ?
N3 C31 C30 125.7(4) . . ?
N4 C32 C33 121.3(3) . . ?
N4 C32 C25 118.0(3) . . ?
C33 C32 C25 120.7(3) . . ?
C34 C33 C32 120.0(3) . . ?
C33 C34 C35 119.3(3) . . ?
C36 C35 C34 117.3(4) . . ?
N4 C36 C35 125.5(3) . . ?
Cl2 C37 Cl1 111.94(19) . . ?

loop_
_geom_bond_atom_site_label_1
_geom_bond_atom_site_label_2
_geom_bond_distance
_geom_bond_site_symmetry_2
_geom_bond_publ_flag
Yb1 N1 2.369(3) . ?
Yb1 C5 2.519(4) . ?
Yb1 C14 2.575(4) . ?
Yb1 C15 2.597(4) . ?
Yb1 C1 2.599(4) . ?
Yb1 C13 2.610(3) . ?
Yb1 C12 2.621(3) . ?
Yb1 C4 2.633(3) . ?
Yb1 C11 2.649(4) . ?
Yb1 C2 2.651(4) . ?
Yb1 C3 2.656(4) . ?
Yb1 I1 2.9225(5) . ?
N1 C21 1.142(5) . ?
N2 C25 1.333(4) . ?
N2 C24 1.347(5) . ?
N3 C31 1.320(4) . ?
N3 C27 1.331(5) . ?
N4 C36 1.333(5) . ?
N4 C32 1.349(4) . ?
C1 C5 1.350(5) . ?
C1 C2 1.399(5) . ?
C1 C6 1.498(5) . ?
C2 C3 1.465(5) . ?
C2 C7 1.512(5) . ?
C3 C4 1.418(5) . ?
C3 C8 1.485(5) . ?
C4 C5 1.412(5) . ?
C4 C9 1.503(5) . ?
C5 C10 1.608(5) . ?
C11 C15 1.345(6) . ?
C11 C12 1.420(5) . ?
C11 C16 1.530(5) . ?
C12 C13 1.420(4) . ?
C12 C17 1.525(5) . ?
C13 C14 1.426(6) . ?
C13 C18 1.502(5) . ?
C14 C15 1.400(5) . ?
C14 C19 1.507(5) . ?
C15 C20 1.552(6) . ?
C21 C22 1.434(5) . ?
C22 C26 1.380(5) . ?
C22 C23 1.395(4) . ?
C23 C24 1.416(5) . ?
C24 C27 1.494(4) . ?
C25 C26 1.414(5) . ?
C25 C32 1.490(5) . ?
C27 C28 1.407(5) . ?
C28 C29 1.382(5) . ?
C29 C30 1.381(6) . ?
C30 C31 1.400(6) . ?
C32 C33 1.412(5) . ?
C33 C34 1.358(5) . ?
C34 C35 1.383(5) . ?
C35 C36 1.381(6) . ?
C37 Cl2 1.753(4) . ?
C37 Cl1 1.788(4) . ?
